data_4024916
loop_
_publ_author_name
'Gon-Ann Lee'
'Wen-Chieh Wang'
'Shih-Fen Jiang'
'Chih-Yi Chang'
'Ru-Ting Tsai'

_publ_section_title
;
The Crossed [2+2] Cycloaddition of 1-Phenylcyclopropene and
1-Bromo-2-phenylcyclopropene
;
_journal_name_full 'Journal of Organic Chemistry'
_journal_page_first 7994
_journal_page_last 7997
_journal_paper_doi 10.1021/jo901636k
_journal_volume 74
_journal_year 2009
_chemical_formula_moiety 'C18 H14 Br2'
_chemical_formula_sum 'C18 H14 Br2'
_chemical_formula_weight 390.11
_chemical_name_systematic
;
 ?
;
_space_group_IT_number 14
_symmetry_cell_setting monoclinic
_symmetry_space_group_name_Hall '-P 2ybc'
_symmetry_space_group_name_H-M 'P 1 21/c 1'
_atom_sites_solution_hydrogens geom
_atom_sites_solution_primary direct
_atom_sites_solution_secondary difmap
_audit_creation_method SHELXL-97
_cell_angle_alpha 90.00
_cell_angle_beta 90.4970(10)
_cell_angle_gamma 90.00
_cell_formula_units_Z 8
_cell_length_a 10.3703(2)
_cell_length_b 17.3085(3)
_cell_length_c 16.8815(3)
_cell_measurement_reflns_used 19890
_cell_measurement_temperature 200(2)
_cell_measurement_theta_max 25.35
_cell_measurement_theta_min 2.037
_cell_volume 3030.02(10)
_computing_cell_refinement 'HKL Scalepack (Otwinowski & Minor 1997)'
_computing_data_collection 'Collect (Nonius BV, 1997-2000)'
_computing_data_reduction 'HKL Denzo and Scalepack'
_computing_molecular_graphics 'Ortep-3 for Windows (Farrugia, 1997)'
_computing_publication_material 'WinGX publication routines (Farrugia, 1999)'
_computing_structure_refinement 'SHELXL-97 (Sheldrick, 1997)'
_computing_structure_solution 'SHELXS-86 (Sheldrick, 1986)'
_diffrn_ambient_temperature 200(2)
_diffrn_detector_area_resol_mean 9
_diffrn_measured_fraction_theta_full 1.000
_diffrn_measured_fraction_theta_max 1.000
_diffrn_measurement_device_type KappaCCD
_diffrn_measurement_method 'CCD rotation images, thick slices'
_diffrn_radiation_monochromator graphite
_diffrn_radiation_source 'fine-focus sealed tube'
_diffrn_radiation_type MoK\a
_diffrn_radiation_wavelength 0.71073
_diffrn_reflns_av_R_equivalents 0.0840
_diffrn_reflns_av_sigmaI/netI 0.0505
_diffrn_reflns_limit_h_max 12
_diffrn_reflns_limit_h_min -12
_diffrn_reflns_limit_k_max 20
_diffrn_reflns_limit_k_min -20
_diffrn_reflns_limit_l_max 20
_diffrn_reflns_limit_l_min -20
_diffrn_reflns_number 32726
_diffrn_reflns_theta_full 25.35
_diffrn_reflns_theta_max 25.35
_diffrn_reflns_theta_min 2.29
_exptl_absorpt_coefficient_mu 5.337
_exptl_absorpt_correction_T_max 0.3897
_exptl_absorpt_correction_T_min 0.2324
_exptl_absorpt_correction_type multi-scan
_exptl_absorpt_process_details
;
 ?
;
_exptl_crystal_colour colorless
_exptl_crystal_density_diffrn 1.710
_exptl_crystal_density_method 'not measured'
_exptl_crystal_description prism
_exptl_crystal_F_000 1536
_exptl_crystal_size_max 0.46
_exptl_crystal_size_mid 0.24
_exptl_crystal_size_min 0.11
_refine_diff_density_max 0.709
_refine_diff_density_min -0.920
_refine_diff_density_rms 0.114
_refine_ls_extinction_method none
_refine_ls_goodness_of_fit_ref 1.036
_refine_ls_hydrogen_treatment fixed
_refine_ls_matrix_type full
_refine_ls_number_parameters 361
_refine_ls_number_reflns 5554
_refine_ls_number_restraints 0
_refine_ls_restrained_S_all 1.036
_refine_ls_R_factor_all 0.0703
_refine_ls_R_factor_gt 0.0466
_refine_ls_shift/su_max 0.001
_refine_ls_shift/su_mean 0.000
_refine_ls_structure_factor_coef Fsqd
_refine_ls_weighting_details 'calc w=1/[\s^2^(Fo^2^)+(0.0621P)^2^+3.4477P] where P=(Fo^2^+2Fc^2^)/3'
_refine_ls_weighting_scheme calc
_refine_ls_wR_factor_gt 0.1083
_refine_ls_wR_factor_ref 0.1192
_reflns_number_gt 4186
_reflns_number_total 5554
_reflns_threshold_expression >2sigma(I)
_cod_data_source_file jo901636k_si_002.cif
_cod_data_source_block '[5]'
_cod_original_sg_symbol_H-M 'P 21/c'
_cod_database_code 4024916

loop_
_symmetry_equiv_pos_as_xyz
'x, y, z'
'-x, y+1/2, -z+1/2'
'-x, -y, -z'
'x, -y-1/2, z-1/2'

loop_
_atom_site_label
_atom_site_type_symbol
_atom_site_fract_x
_atom_site_fract_y
_atom_site_fract_z
_atom_site_U_iso_or_equiv
_atom_site_adp_type
_atom_site_occupancy
_atom_site_symmetry_multiplicity
_atom_site_calc_flag
_atom_site_refinement_flags
_atom_site_disorder_assembly
_atom_site_disorder_group
Br1 Br 0.23189(5) 0.44640(3) 0.89692(3) 0.03707(16) Uani 1 1 d . . .
Br2 Br 0.38701(5) 0.31087(3) 0.72659(3) 0.04206(17) Uani 1 1 d . . .
Br3 Br 0.88425(5) 0.16319(4) 1.01558(4) 0.0543(2) Uani 1 1 d . . .
Br4 Br 0.68487(6) 0.03249(3) 0.85058(3) 0.04596(18) Uani 1 1 d . . .
C1 C 0.1843(4) 0.3546(3) 0.8417(3) 0.0272(10) Uani 1 1 d . . .
C2 C 0.1421(4) 0.2823(3) 0.8818(3) 0.0304(11) Uani 1 1 d . . .
H2A H 0.1993 0.2410 0.8677 0.036 Uiso 1 1 d R . .
H2B H 0.1450 0.2899 0.9381 0.036 Uiso 1 1 d R . .
C3 C 0.0476(4) 0.3212(3) 0.8256(3) 0.0259(10) Uani 1 1 d . . .
C4 C -0.0796(4) 0.3538(3) 0.8475(3) 0.0263(10) Uani 1 1 d . . .
C5 C -0.1138(5) 0.3666(3) 0.9259(3) 0.0321(11) Uani 1 1 d . . .
H5 H -0.0535 0.3545 0.9676 0.038 Uiso 1 1 d R . .
C6 C -0.2342(5) 0.3972(3) 0.9444(3) 0.0397(13) Uani 1 1 d . . .
H6 H -0.2559 0.4049 0.9990 0.048 Uiso 1 1 d R . .
C7 C -0.3203(5) 0.4158(3) 0.8844(3) 0.0406(13) Uani 1 1 d . . .
H7 H -0.4035 0.4367 0.8968 0.049 Uiso 1 1 d R . .
C8 C -0.2870(5) 0.4046(3) 0.8068(3) 0.0394(13) Uani 1 1 d . . .
H8 H -0.3457 0.4185 0.7648 0.047 Uiso 1 1 d R . .
C9 C -0.1685(4) 0.3729(3) 0.7883(3) 0.0350(12) Uani 1 1 d . . .
H9 H -0.1468 0.3640 0.7339 0.042 Uiso 1 1 d R . .
C10 C 0.2188(4) 0.3438(3) 0.7578(3) 0.0292(11) Uani 1 1 d . . .
C11 C 0.1248(4) 0.3777(3) 0.6999(3) 0.0308(11) Uani 1 1 d . . .
H11A H 0.1004 0.4283 0.7176 0.037 Uiso 1 1 d R . .
H11B H 0.1642 0.3814 0.6488 0.037 Uiso 1 1 d R . .
C12 C 0.0875(4) 0.3032(3) 0.7405(3) 0.0260(10) Uani 1 1 d . . .
C13 C 0.0665(4) 0.2283(3) 0.7018(3) 0.0270(10) Uani 1 1 d . . .
C14 C -0.0184(4) 0.1758(3) 0.7343(3) 0.0316(11) Uani 1 1 d . . .
H14 H -0.0668 0.1901 0.7802 0.038 Uiso 1 1 d R . .
C15 C -0.0349(5) 0.1029(3) 0.7011(3) 0.0391(13) Uani 1 1 d . . .
H15 H -0.0946 0.0670 0.7239 0.047 Uiso 1 1 d R . .
C16 C 0.0351(5) 0.0814(3) 0.6354(3) 0.0404(13) Uani 1 1 d . . .
H16 H 0.0258 0.0306 0.6132 0.049 Uiso 1 1 d R . .
C17 C 0.1199(5) 0.1343(3) 0.6019(3) 0.0423(13) Uani 1 1 d . . .
H17 H 0.1670 0.1202 0.5553 0.051 Uiso 1 1 d R . .
C18 C 0.1345(5) 0.2065(3) 0.6342(3) 0.0352(12) Uani 1 1 d . . .
H18 H 0.1932 0.2423 0.6103 0.042 Uiso 1 1 d R . .
C19 C 0.7100(4) 0.1337(3) 0.9928(3) 0.0329(11) Uani 1 1 d . . .
C20 C 0.6246(5) 0.1007(3) 1.0540(3) 0.0333(12) Uani 1 1 d . . .
H20A H 0.5959 0.0506 1.0368 0.040 Uiso 1 1 d R . .
H20B H 0.6716 0.0957 1.1030 0.040 Uiso 1 1 d R . .
C21 C 0.5844(4) 0.1762(3) 1.0168(3) 0.0281(11) Uani 1 1 d . . .
C22 C 0.5715(4) 0.2509(3) 1.0574(3) 0.0275(10) Uani 1 1 d . . .
C23 C 0.6479(4) 0.2709(3) 1.1230(3) 0.0328(12) Uani 1 1 d . . .
H23 H 0.7098 0.2349 1.1439 0.039 Uiso 1 1 d R . .
C24 C 0.6338(5) 0.3418(3) 1.1589(3) 0.0382(13) Uani 1 1 d . . .
H24 H 0.6887 0.3554 1.2029 0.046 Uiso 1 1 d R . .
C25 C 0.5427(5) 0.3944(3) 1.1325(3) 0.0370(12) Uani 1 1 d . . .
H25 H 0.5339 0.4430 1.1593 0.044 Uiso 1 1 d R . .
C26 C 0.4666(5) 0.3754(3) 1.0674(3) 0.0358(12) Uani 1 1 d . . .
H26 H 0.4036 0.4112 1.0472 0.043 Uiso 1 1 d R . .
C27 C 0.4822(4) 0.3045(3) 1.0310(3) 0.0304(11) Uani 1 1 d . . .
H27 H 0.4288 0.2927 0.9859 0.036 Uiso 1 1 d R . .
C28 C 0.6615(5) 0.1243(3) 0.9113(3) 0.0333(11) Uani 1 1 d . . .
C29 C 0.6183(5) 0.1990(3) 0.8743(3) 0.0354(12) Uani 1 1 d . . .
H29A H 0.6803 0.2387 0.8862 0.042 Uiso 1 1 d R . .
H29B H 0.6120 0.1923 0.8180 0.042 Uiso 1 1 d R . .
C30 C 0.5310(4) 0.1610(3) 0.9337(3) 0.0294(11) Uani 1 1 d . . .
C31 C 0.4018(4) 0.1277(3) 0.9161(3) 0.0289(11) Uani 1 1 d . . .
C32 C 0.3629(5) 0.1098(3) 0.8396(3) 0.0371(12) Uani 1 1 d . . .
H32 H 0.4196 0.1211 0.7964 0.044 Uiso 1 1 d R . .
C33 C 0.2450(5) 0.0759(3) 0.8252(3) 0.0437(14) Uani 1 1 d . . .
H33 H 0.2194 0.0630 0.7720 0.052 Uiso 1 1 d R . .
C34 C 0.1621(5) 0.0601(3) 0.8866(4) 0.0441(14) Uani 1 1 d . . .
H34 H 0.0804 0.0361 0.8757 0.053 Uiso 1 1 d R . .
C35 C 0.1989(5) 0.0778(3) 0.9633(3) 0.0386(12) Uani 1 1 d . . .
H35 H 0.1411 0.0674 1.0061 0.046 Uiso 1 1 d R . .
C36 C 0.3178(4) 0.1119(3) 0.9776(3) 0.0323(11) Uani 1 1 d . . .
H36 H 0.3436 0.1246 1.0308 0.039 Uiso 1 1 d R . .

loop_
_atom_site_aniso_label
_atom_site_aniso_U_11
_atom_site_aniso_U_22
_atom_site_aniso_U_33
_atom_site_aniso_U_23
_atom_site_aniso_U_13
_atom_site_aniso_U_12
Br1 0.0420(3) 0.0321(3) 0.0369(3) -0.0026(2) -0.0071(2) -0.0044(2)
Br2 0.0266(3) 0.0523(4) 0.0474(3) 0.0020(3) 0.0102(2) 0.0006(2)
Br3 0.0255(3) 0.0656(4) 0.0720(4) 0.0114(3) 0.0014(3) 0.0029(3)
Br4 0.0637(4) 0.0385(3) 0.0360(3) 0.0012(2) 0.0174(3) 0.0175(3)
C1 0.022(2) 0.032(3) 0.027(3) 0.000(2) -0.0006(19) -0.0016(19)
C2 0.032(3) 0.033(3) 0.026(3) 0.000(2) 0.000(2) 0.000(2)
C3 0.026(2) 0.026(3) 0.026(2) -0.002(2) 0.0021(19) -0.0032(19)
C4 0.027(2) 0.023(2) 0.029(3) -0.001(2) 0.0038(19) -0.0045(19)
C5 0.033(3) 0.034(3) 0.030(3) 0.000(2) 0.004(2) -0.004(2)
C6 0.044(3) 0.036(3) 0.039(3) -0.008(2) 0.015(2) 0.000(2)
C7 0.031(3) 0.033(3) 0.058(4) 0.001(3) 0.011(2) 0.007(2)
C8 0.030(3) 0.046(3) 0.043(3) 0.006(3) 0.000(2) 0.004(2)
C9 0.029(3) 0.046(3) 0.031(3) 0.001(2) 0.002(2) -0.003(2)
C10 0.022(2) 0.031(3) 0.035(3) 0.001(2) 0.005(2) -0.0022(19)
C11 0.029(3) 0.030(3) 0.034(3) 0.005(2) 0.004(2) -0.004(2)
C12 0.022(2) 0.029(3) 0.027(3) 0.000(2) 0.0032(18) -0.0006(19)
C13 0.026(2) 0.033(3) 0.022(2) -0.002(2) -0.0028(19) 0.001(2)
C14 0.027(3) 0.035(3) 0.033(3) -0.004(2) 0.006(2) -0.002(2)
C15 0.032(3) 0.042(3) 0.043(3) -0.006(3) 0.002(2) -0.006(2)
C16 0.036(3) 0.036(3) 0.049(3) -0.017(3) -0.010(2) 0.003(2)
C17 0.042(3) 0.052(4) 0.033(3) -0.015(3) 0.003(2) 0.005(3)
C18 0.034(3) 0.044(3) 0.028(3) 0.000(2) 0.005(2) -0.005(2)
C19 0.023(2) 0.036(3) 0.039(3) 0.005(2) 0.003(2) 0.004(2)
C20 0.034(3) 0.033(3) 0.033(3) 0.007(2) 0.001(2) 0.007(2)
C21 0.019(2) 0.035(3) 0.030(3) 0.005(2) 0.0024(19) 0.0022(19)
C22 0.025(2) 0.035(3) 0.022(2) 0.004(2) 0.0033(19) -0.002(2)
C23 0.028(3) 0.044(3) 0.026(3) 0.005(2) -0.002(2) -0.002(2)
C24 0.038(3) 0.048(3) 0.028(3) -0.004(2) 0.003(2) -0.012(2)
C25 0.037(3) 0.037(3) 0.038(3) -0.008(2) 0.011(2) -0.006(2)
C26 0.029(3) 0.040(3) 0.039(3) -0.001(2) 0.002(2) 0.003(2)
C27 0.029(3) 0.035(3) 0.028(3) -0.004(2) 0.001(2) 0.000(2)
C28 0.034(3) 0.036(3) 0.030(3) 0.007(2) 0.009(2) 0.011(2)
C29 0.036(3) 0.041(3) 0.029(3) 0.007(2) 0.015(2) 0.003(2)
C30 0.030(3) 0.033(3) 0.025(3) 0.001(2) 0.005(2) 0.007(2)
C31 0.033(3) 0.027(3) 0.027(3) -0.001(2) -0.003(2) 0.004(2)
C32 0.048(3) 0.040(3) 0.024(3) -0.003(2) 0.003(2) 0.009(2)
C33 0.055(4) 0.045(3) 0.031(3) -0.014(3) -0.013(3) 0.013(3)
C34 0.040(3) 0.038(3) 0.054(4) -0.006(3) -0.012(3) 0.002(2)
C35 0.037(3) 0.037(3) 0.042(3) 0.003(2) 0.000(2) 0.001(2)
C36 0.032(3) 0.036(3) 0.028(3) 0.000(2) 0.002(2) 0.008(2)

loop_
_atom_type_symbol
_atom_type_description
_atom_type_scat_dispersion_real
_atom_type_scat_dispersion_imag
_atom_type_scat_source
C C 0.0033 0.0016 'International Tables Vol C Tables 4.2.6.8 and 6.1.1.4'
H H 0.0000 0.0000 'International Tables Vol C Tables 4.2.6.8 and 6.1.1.4'
Br Br -0.2901 2.4595 'International Tables Vol C Tables 4.2.6.8 and 6.1.1.4'

loop_
_geom_angle_atom_site_label_1
_geom_angle_atom_site_label_2
_geom_angle_atom_site_label_3
_geom_angle
_geom_angle_site_symmetry_1
_geom_angle_site_symmetry_3
_geom_angle_publ_flag
C10 C1 C2 113.8(4) . . ?
C10 C1 C3 90.7(3) . . ?
C2 C1 C3 59.7(3) . . ?
C10 C1 Br1 120.8(3) . . ?
C2 C1 Br1 123.7(3) . . ?
C3 C1 Br1 129.0(3) . . ?
C1 C2 C3 62.2(3) . . ?
C1 C2 H2A 109.2 . . ?
C3 C2 H2A 125.0 . . ?
C1 C2 H2B 109.1 . . ?
C3 C2 H2B 125.0 . . ?
H2A C2 H2B 109.5 . . ?
C4 C3 C2 125.8(4) . . ?
C4 C3 C12 124.0(4) . . ?
C2 C3 C12 108.6(4) . . ?
C4 C3 C1 128.8(4) . . ?
C2 C3 C1 58.1(3) . . ?
C12 C3 C1 89.2(3) . . ?
C9 C4 C5 118.2(4) . . ?
C9 C4 C3 119.8(4) . . ?
C5 C4 C3 122.1(4) . . ?
C4 C5 C6 120.6(5) . . ?
C4 C5 H5 119.6 . . ?
C6 C5 H5 119.8 . . ?
C7 C6 C5 119.9(5) . . ?
C7 C6 H6 121.1 . . ?
C5 C6 H6 119.0 . . ?
C8 C7 C6 120.1(5) . . ?
C8 C7 H7 119.7 . . ?
C6 C7 H7 120.2 . . ?
C7 C8 C9 120.2(5) . . ?
C7 C8 H8 120.4 . . ?
C9 C8 H8 119.4 . . ?
C8 C9 C4 121.1(5) . . ?
C8 C9 H9 119.7 . . ?
C4 C9 H9 119.3 . . ?
C1 C10 C11 114.6(4) . . ?
C1 C10 C12 91.1(3) . . ?
C11 C10 C12 59.4(3) . . ?
C1 C10 Br2 122.1(3) . . ?
C11 C10 Br2 121.9(3) . . ?
C12 C10 Br2 127.7(3) . . ?
C10 C11 C12 62.4(3) . . ?
C10 C11 H11A 109.1 . . ?
C12 C11 H11A 124.7 . . ?
C10 C11 H11B 109.4 . . ?
C12 C11 H11B 125.2 . . ?
H11A C11 H11B 109.5 . . ?
C13 C12 C11 126.2(4) . . ?
C13 C12 C3 123.9(4) . . ?
C11 C12 C3 108.9(4) . . ?
C13 C12 C10 127.5(4) . . ?
C11 C12 C10 58.2(3) . . ?
C3 C12 C10 88.5(3) . . ?
C14 C13 C18 118.2(4) . . ?
C14 C13 C12 119.8(4) . . ?
C18 C13 C12 121.9(4) . . ?
C13 C14 C15 120.9(5) . . ?
C13 C14 H14 119.3 . . ?
C15 C14 H14 119.7 . . ?
C16 C15 C14 120.3(5) . . ?
C16 C15 H15 119.5 . . ?
C14 C15 H15 120.2 . . ?
C15 C16 C17 119.2(5) . . ?
C15 C16 H16 120.5 . . ?
C17 C16 H16 120.4 . . ?
C18 C17 C16 120.3(5) . . ?
C18 C17 H17 120.1 . . ?
C16 C17 H17 119.5 . . ?
C17 C18 C13 121.1(5) . . ?
C17 C18 H18 119.2 . . ?
C13 C18 H18 119.7 . . ?
C28 C19 C20 114.1(4) . . ?
C28 C19 C21 90.9(4) . . ?
C20 C19 C21 59.6(3) . . ?
C28 C19 Br3 122.2(3) . . ?
C20 C19 Br3 122.1(4) . . ?
C21 C19 Br3 127.9(4) . . ?
C19 C20 C21 62.6(3) . . ?
C19 C20 H20A 108.9 . . ?
C21 C20 H20A 124.9 . . ?
C19 C20 H20B 109.5 . . ?
C21 C20 H20B 125.0 . . ?
H20A C20 H20B 109.5 . . ?
C22 C21 C20 126.4(4) . . ?
C22 C21 C30 123.1(4) . . ?
C20 C21 C30 109.3(4) . . ?
C22 C21 C19 128.1(4) . . ?
C20 C21 C19 57.9(3) . . ?
C30 C21 C19 88.7(4) . . ?
C27 C22 C23 117.5(5) . . ?
C27 C22 C21 120.2(4) . . ?
C23 C22 C21 122.3(4) . . ?
C24 C23 C22 120.5(5) . . ?
C24 C23 H23 119.4 . . ?
C22 C23 H23 120.1 . . ?
C23 C24 C25 121.3(5) . . ?
C23 C24 H24 119.6 . . ?
C25 C24 H24 119.1 . . ?
C24 C25 C26 118.8(5) . . ?
C24 C25 H25 119.4 . . ?
C26 C25 H25 121.8 . . ?
C27 C26 C25 119.7(5) . . ?
C27 C26 H26 119.8 . . ?
C25 C26 H26 120.5 . . ?
C26 C27 C22 122.2(4) . . ?
C26 C27 H27 118.2 . . ?
C22 C27 H27 119.6 . . ?
C19 C28 C29 113.0(4) . . ?
C19 C28 C30 91.0(4) . . ?
C29 C28 C30 59.3(3) . . ?
C19 C28 Br4 123.5(3) . . ?
C29 C28 Br4 122.2(4) . . ?
C30 C28 Br4 126.2(4) . . ?
C28 C29 C30 61.8(3) . . ?
C28 C29 H29A 109.4 . . ?
C30 C29 H29A 125.3 . . ?
C28 C29 H29B 109.0 . . ?
C30 C29 H29B 124.7 . . ?
H29A C29 H29B 109.5 . . ?
C31 C30 C29 125.6(4) . . ?
C31 C30 C21 124.7(4) . . ?
C29 C30 C21 108.7(4) . . ?
C31 C30 C28 125.5(4) . . ?
C29 C30 C28 58.9(3) . . ?
C21 C30 C28 89.1(3) . . ?
C36 C31 C32 118.3(5) . . ?
C36 C31 C30 119.9(4) . . ?
C32 C31 C30 121.8(4) . . ?
C33 C32 C31 120.7(5) . . ?
C33 C32 H32 120.1 . . ?
C31 C32 H32 119.1 . . ?
C34 C33 C32 120.7(5) . . ?
C34 C33 H33 119.2 . . ?
C32 C33 H33 120.1 . . ?
C33 C34 C35 119.4(5) . . ?
C33 C34 H34 119.7 . . ?
C35 C34 H34 120.8 . . ?
C34 C35 C36 119.8(5) . . ?
C34 C35 H35 119.6 . . ?
C36 C35 H35 120.6 . . ?
C31 C36 C35 121.1(5) . . ?
C31 C36 H36 118.8 . . ?
C35 C36 H36 120.1 . . ?

loop_
_geom_bond_atom_site_label_1
_geom_bond_atom_site_label_2
_geom_bond_distance
_geom_bond_site_symmetry_2
_geom_bond_publ_flag
Br1 C1 1.904(5) . ?
Br2 C10 1.914(5) . ?
Br3 C19 1.914(5) . ?
Br4 C28 1.907(5) . ?
C1 C10 1.476(7) . ?
C1 C2 1.491(7) . ?
C1 C3 1.553(6) . ?
C2 C3 1.516(6) . ?
C2 H2A 0.9600 . ?
C2 H2B 0.9601 . ?
C3 C4 1.485(6) . ?
C3 C12 1.531(6) . ?
C4 C9 1.392(7) . ?
C4 C5 1.392(7) . ?
C5 C6 1.395(7) . ?
C5 H5 0.9601 . ?
C6 C7 1.383(8) . ?
C6 H6 0.9599 . ?
C7 C8 1.371(7) . ?
C7 H7 0.9600 . ?
C8 C9 1.384(7) . ?
C8 H8 0.9600 . ?
C9 H9 0.9599 . ?
C10 C11 1.494(7) . ?
C10 C12 1.558(6) . ?
C11 C12 1.512(6) . ?
C11 H11A 0.9600 . ?
C11 H11B 0.9600 . ?
C12 C13 1.466(6) . ?
C13 C14 1.382(7) . ?
C13 C18 1.399(6) . ?
C14 C15 1.390(7) . ?
C14 H14 0.9600 . ?
C15 C16 1.382(7) . ?
C15 H15 0.9600 . ?
C16 C17 1.393(8) . ?
C16 H16 0.9600 . ?
C17 C18 1.372(7) . ?
C17 H17 0.9599 . ?
C18 H18 0.9599 . ?
C19 C28 1.470(7) . ?
C19 C20 1.481(7) . ?
C19 C21 1.552(6) . ?
C20 C21 1.508(7) . ?
C20 H20A 0.9600 . ?
C20 H20B 0.9600 . ?
C21 C22 1.471(7) . ?
C21 C30 1.525(7) . ?
C22 C27 1.382(6) . ?
C22 C23 1.400(6) . ?
C23 C24 1.377(7) . ?
C23 H23 0.9600 . ?
C24 C25 1.384(8) . ?
C24 H24 0.9600 . ?
C25 C26 1.387(7) . ?
C25 H25 0.9599 . ?
C26 C27 1.381(7) . ?
C26 H26 0.9600 . ?
C27 H27 0.9600 . ?
C28 C29 1.503(7) . ?
C28 C30 1.546(6) . ?
C29 C30 1.509(6) . ?
C29 H29A 0.9600 . ?
C29 H29B 0.9600 . ?
C30 C31 1.486(7) . ?
C31 C36 1.387(7) . ?
C31 C32 1.386(7) . ?
C32 C33 1.377(8) . ?
C32 H32 0.9600 . ?
C33 C34 1.380(8) . ?
C33 H33 0.9601 . ?
C34 C35 1.380(8) . ?
C34 H34 0.9600 . ?
C35 C36 1.386(7) . ?
C35 H35 0.9600 . ?
C36 H36 0.9599 . ?
